data_2003877
loop_
_publ_author_name
'Kortz, U.'
'Pope, M. T.'

_publ_section_title
;
 Cs~6~[Mo~7~O~24~].7H~2~O
;
_journal_issue 9
_journal_name_full 'Acta Crystallographica Section C'
_journal_page_first 1717
_journal_page_last 1719
_journal_paper_doi 10.1107/S010827019500494X
_journal_volume 51
_journal_year 1995
_chemical_formula_sum 'Cs6 H14 Mo7 O31'
_chemical_formula_weight 1979.0
_space_group_IT_number 2
_symmetry_cell_setting triclinic
_symmetry_space_group_name_Hall '-P 1'
_symmetry_space_group_name_H-M 'P -1'
_atom_type_scat_source IntTabIV
_cell_angle_alpha 106.350(10)
_cell_angle_beta 105.140(10)
_cell_angle_gamma 98.660(10)
_cell_formula_units_Z 2
_cell_length_a 10.6710(10)
_cell_length_b 11.2180(10)
_cell_length_c 15.953(2)
_cell_measurement_reflns_used 25
_cell_measurement_temperature 293
_cell_measurement_theta_max 12.5
_cell_measurement_theta_min 5
_cell_volume 1716.3(4)
_computing_molecular_graphics 'SCHAKAL92 (Keller, 1992)'
_computing_structure_refinement 'SHELXL93 (Sheldrick, 1993)'
_diffrn_measurement_device 'Siemens P4/RA'
_diffrn_measurement_method \w
_diffrn_radiation_type MoK\a
_diffrn_radiation_wavelength .71073
_diffrn_reflns_av_R_equivalents .0608
_diffrn_reflns_limit_h_max 12
_diffrn_reflns_limit_h_min -01
_diffrn_reflns_limit_k_max 12
_diffrn_reflns_limit_k_min -012
_diffrn_reflns_limit_l_max 18
_diffrn_reflns_limit_l_min -018
_diffrn_reflns_number 6983
_diffrn_reflns_theta_max 25
_diffrn_standards_decay_% 2
_diffrn_standards_interval_count 100
_diffrn_standards_number 3
_exptl_absorpt_coefficient_mu 8.843
_exptl_absorpt_correction_type 'empirical (\y scans)'
_exptl_crystal_colour colourless
_exptl_crystal_density_diffrn 3.830
_exptl_crystal_description block
_exptl_crystal_size_max .4
_exptl_crystal_size_mid .3
_exptl_crystal_size_min .2
_refine_diff_density_max 2.988
_refine_diff_density_min -02.044
_refine_ls_extinction_coef .0067(3)
_refine_ls_extinction_method '[1+0.001\cF~c~^2^\l^3^/sin2\q]^-1/4^ (SHELX93; Sheldrick, 1993)'
_refine_ls_goodness_of_fit_obs 1.123
_refine_ls_hydrogen_treatment 'No H atoms included'
_refine_ls_number_parameters 243
_refine_ls_number_reflns 5638
_refine_ls_R_factor_obs .050
_refine_ls_shift/esd_max .006
_refine_ls_structure_factor_coef Fsqd
_refine_ls_weighting_details 'w = 1/[\s^2^(F~o~^2^)+(0.0583P)^2^+35.1P] where P = [max(F~o~^2^,0)+2F~c~^2^]/3'
_refine_ls_weighting_scheme calc
_refine_ls_wR_factor_obs .132
_reflns_number_observed 5638
_reflns_number_total 5930
_reflns_observed_criterion I>2\s(I)
_cod_data_source_file br1105.cif
_cod_data_source_block br1105a
_cod_depositor_comments
;
The following automatic conversions were performed:

'_refine_ls_weighting_scheme' value
'1/[\s^2^(F~o~^2^)+(0.0583P)^2^+35.1P] where P =
[max(F~o~^2^,0)+2F~c~^2^]/3' was changed to 'calc'. New tag
'_refine_ls_weighting_details' was created. The value of the new tag
was set to 'w = 1/[\s^2^(F~o~^2^)+(0.0583P)^2^+35.1P] where P =
[max(F~o~^2^,0)+2F~c~^2^]/3'.

Automatic conversion script
Id: cif_fix_values 3143 2015-03-26 13:38:13Z robertas 
;
_cod_original_cell_volume 1716.3(3)
_cod_original_formula_sum 'H14 Cs6 Mo7 O31'
_cod_database_code 2003877

loop_
_symmetry_equiv_pos_as_xyz
x,y,z
-x,-y,-z

loop_
_atom_site_label
_atom_site_fract_x
_atom_site_fract_y
_atom_site_fract_z
_atom_site_U_iso_or_equiv
Mo(1) .85540(10) .23760(10) .62470(10) .0210(10)
Mo(2) .64510(10) .09120(10) .70100(10) .0200(10)
Mo(3) .68580(10) .55930(10) .68710(10) .0180(10)
Mo(4) .48810(10) .40820(10) .76710(10) .0190(10)
Mo(5) .98870(10) .53730(10) .71400(10) .0210(10)
Mo(6) .57250(10) .22470(10) .88210(10) .0220(10)
Mo(7) .81620(10) .39920(10) .82820(10) .0160(10)
Cs(1) .18000(10) .01280(10) .65810(10) .0440(10)
Cs(2) 1.17590(10) .36570(10) .54640(10) .0410(10)
Cs(3) .25090(10) .44360(10) .90380(10) .0390(10)
Cs(4) .45610(10) -0.16770(10) .84960(10) .0510(10)
Cs(5) 1.07230(10) .79810(10) .96060(10) .0500(10)
Cs(6) .51900(10) .26490(10) .45800(10) .0290(10)
O(1A) 1.0215(7) .3689(7) .6938(5) .024(2)
O(1B) .8286(9) .2566(8) .5188(6) .035(2)
O(1C) .9268(9) .1100(8) .6163(6) .037(2)
O(2A) .6723(7) .1510(7) .6039(5) .023(2)
O(2B) .6662(7) .1035(7) .8310(5) .025(2)
O(2C) .4782(8) .0153(8) .6477(6) .031(2)
O(2D) .7261(8) -.0298(8) .6866(6) .033(2)
O(3A) .6690(7) .5481(7) .5751(5) .025(2)
O(3B) .8772(7) .6517(7) .7472(5) .023(2)
O(3C) .6322(8) .6930(7) .7299(5) .028(2)
O(3D) .5276(7) .4265(6) .6596(5) .0190(10)
O(4A) .4448(8) .5490(8) .8072(6) .033(2)
O(4B) .3369(8) .2965(8) .7135(6) .032(2)
O(4C) .7066(7) .5163(6) .8188(5) .0180(10)
O(4D) .5291(8) .3837(7) .8896(5) .027(2)
O(5A) 1.1428(8) .6304(8) .7883(6) .031(2)
O(5B) .9876(8) .5532(8) .6106(6) .030(2)
O(5C) .7979(6) .4133(6) .6856(5) .0160(10)
O(6A) .6067(6) .2681(6) .7642(5) .0160(10)
O(6B) .4138(9) .1226(9) .8410(6) .037(2)
O(6C) .6332(9) .2400(8) .9958(6) .035(2)
O(7A) .9729(7) .5024(7) .8584(5) .025(2)
O(7B) .8442(7) .2403(7) .7634(5) .022(2)
O(7C) .8063(8) .3727(7) .9281(5) .029(2)
O(1W) .3049(11) .1199(10) .5211(7) .051(2)
O(2W) 1.2542(13) .7193(12) .6515(9) .067(3)
O(3W) .9306(12) .8413(11) .6639(8) .061(3)
O(4W) 1.0457(17) .1460(16) .8476(12) .091(4)
O(5W) .8175(16) .9243(15) .8751(11) .086(4)
O(6W) .273(2) .0205(18) .9400(14) .108(6)
O(7W) .733(3) .734(2) .9610(18) .149(8)

loop_
_geom_angle_atom_site_label_1
_geom_angle_atom_site_label_2
_geom_angle_atom_site_label_3
_geom_angle
_geom_angle_publ_flag
O(1C) Mo(1) O(1B) 104.4(4) no
O(1C) Mo(1) O(2A) 99.3(4) no
O(1B) Mo(1) O(2A) 96.8(4) no
O(1C) Mo(1) O(1A) 96.0(4) no
O(1B) Mo(1) O(1A) 99.4(4) no
O(2A) Mo(1) O(1A) 154.1(3) no
O(1C) Mo(1) O(5C) 160.3(4) no
O(1B) Mo(1) O(5C) 94.0(3) no
O(2A) Mo(1) O(5C) 85.4(3) no
O(1A) Mo(1) O(5C) 73.6(3) no
O(1C) Mo(1) O(7B) 90.2(4) no
O(1B) Mo(1) O(7B) 164.1(3) no
O(2A) Mo(1) O(7B) 74.2(3) no
O(1A) Mo(1) O(7B) 85.1(3) no
O(5C) Mo(1) O(7B) 72.6(3) no
O(2D) Mo(2) O(2C) 104.5(4) no
O(2D) Mo(2) O(2A) 98.9(4) no
O(2C) Mo(2) O(2A) 97.3(4) no
O(2D) Mo(2) O(2B) 91.6(4) no
O(2C) Mo(2) O(2B) 101.3(4) no
O(2A) Mo(2) O(2B) 155.6(3) no
O(2D) Mo(2) O(6A) 158.6(3) no
O(2C) Mo(2) O(6A) 93.8(3) no
O(2A) Mo(2) O(6A) 89.4(3) no
O(2B) Mo(2) O(6A) 73.7(3) no
O(2D) Mo(2) O(7B) 90.8(3) no
O(2C) Mo(2) O(7B) 163.4(3) no
O(2A) Mo(2) O(7B) 73.6(3) no
O(2B) Mo(2) O(7B) 84.3(3) no
O(6A) Mo(2) O(7B) 72.6(3) no
O(3C) Mo(3) O(3A) 104.4(4) no
O(3C) Mo(3) O(3D) 100.6(3) no
O(3A) Mo(3) O(3D) 96.4(3) no
O(3C) Mo(3) O(3B) 92.6(3) no
O(3A) Mo(3) O(3B) 100.0(3) no
O(3D) Mo(3) O(3B) 155.7(3) no
O(3C) Mo(3) O(5C) 158.9(3) no
O(3A) Mo(3) O(5C) 94.0(3) no
O(3D) Mo(3) O(5C) 87.3(3) no
O(3B) Mo(3) O(5C) 73.8(3) no
O(3C) Mo(3) O(4C) 90.4(3) no
O(3A) Mo(3) O(4C) 164.2(3) no
O(3D) Mo(3) O(4C) 75.0(3) no
O(3B) Mo(3) O(4C) 84.6(3) no
O(5C) Mo(3) O(4C) 72.6(2) no
O(4A) Mo(4) O(4B) 104.0(4) no
O(4A) Mo(4) O(3D) 100.6(4) no
O(4B) Mo(4) O(3D) 99.1(3) no
O(4A) Mo(4) O(4D) 92.8(4) no
O(4B) Mo(4) O(4D) 97.9(4) no
O(3D) Mo(4) O(4D) 155.1(3) no
O(4A) Mo(4) O(6A) 157.9(3) no
O(4B) Mo(4) O(6A) 94.7(3) no
O(3D) Mo(4) O(6A) 87.7(3) no
O(4D) Mo(4) O(6A) 72.8(3) no
O(4A) Mo(4) O(4C) 89.7(3) no
O(4B) Mo(4) O(4C) 166.0(3) no
O(3D) Mo(4) O(4C) 74.7(3) no
O(4D) Mo(4) O(4C) 84.6(3) no
O(6A) Mo(4) O(4C) 72.7(2) no
O(5B) Mo(5) O(5A) 103.7(4) no
O(5B) Mo(5) O(1A) 99.4(4) no
O(5A) Mo(5) O(1A) 100.6(4) no
O(5B) Mo(5) O(3B) 99.3(4) no
O(5A) Mo(5) O(3B) 99.7(4) no
O(1A) Mo(5) O(3B) 148.2(3) no
O(5B) Mo(5) O(5C) 104.7(3) no
O(5A) Mo(5) O(5C) 151.7(3) no
O(1A) Mo(5) O(5C) 75.2(3) no
O(3B) Mo(5) O(5C) 75.3(3) no
O(5B) Mo(5) O(7A) 175.5(3) no
O(5A) Mo(5) O(7A) 80.8(3) no
O(1A) Mo(5) O(7A) 79.5(3) no
O(3B) Mo(5) O(7A) 79.9(3) no
O(5C) Mo(5) O(7A) 70.9(2) no
O(6C) Mo(6) O(6B) 105.6(4) no
O(6C) Mo(6) O(4D) 101.7(4) no
O(6B) Mo(6) O(4D) 100.9(4) no
O(6C) Mo(6) O(2B) 99.8(4) no
O(6B) Mo(6) O(2B) 98.2(4) no
O(4D) Mo(6) O(2B) 146.1(3) no
O(6C) Mo(6) O(6A) 148.3(3) no
O(6B) Mo(6) O(6A) 106.0(3) no
O(4D) Mo(6) O(6A) 74.5(3) no
O(2B) Mo(6) O(6A) 73.4(3) no
O(7C) Mo(7) O(7A) 105.7(4) no
O(7C) Mo(7) O(4C) 101.5(3) no
O(7A) Mo(7) O(4C) 99.5(3) no
O(7C) Mo(7) O(7B) 100.6(3) no
O(7A) Mo(7) O(7B) 101.7(3) no
O(4C) Mo(7) O(7B) 143.7(3) no
O(7C) Mo(7) O(6A) 84.2(3) no
O(7A) Mo(7) O(6A) 170.0(3) no
O(4C) Mo(7) O(6A) 77.5(3) no
O(7B) Mo(7) O(6A) 76.5(3) no
O(7C) Mo(7) O(5C) 171.3(3) no
O(7A) Mo(7) O(5C) 82.9(3) no
O(4C) Mo(7) O(5C) 76.8(3) no
O(7B) Mo(7) O(5C) 77.0(3) no
O(6A) Mo(7) O(5C) 87.1(2) no

loop_
_geom_bond_atom_site_label_1
_geom_bond_atom_site_label_2
_geom_bond_site_symmetry_2
_geom_bond_distance
_geom_bond_publ_flag
Mo(1) O(1C) . 1.709(9) yes
Mo(1) O(1B) . 1.718(9) yes
Mo(1) O(2A) . 1.943(7) yes
Mo(1) O(1A) . 1.951(7) yes
Mo(1) O(5C) . 2.192(7) yes
Mo(1) O(7B) . 2.239(7) yes
Mo(2) O(2D) . 1.710(8) yes
Mo(2) O(2C) . 1.721(8) yes
Mo(2) O(2A) . 1.924(7) yes
Mo(2) O(2B) . 1.989(8) yes
Mo(2) O(6A) . 2.111(7) yes
Mo(2) O(7B) . 2.278(7) yes
Mo(3) O(3C) . 1.712(8) yes
Mo(3) O(3A) . 1.714(8) yes
Mo(3) O(3D) . 1.936(7) yes
Mo(3) O(3B) . 1.986(7) yes
Mo(3) O(5C) . 2.167(7) yes
Mo(3) O(4C) . 2.249(7) yes
Mo(4) O(4A) . 1.710(8) yes
Mo(4) O(4B) . 1.724(8) yes
Mo(4) O(3D) . 1.926(7) yes
Mo(4) O(4D) . 1.996(8) yes
Mo(4) O(6A) . 2.159(7) yes
Mo(4) O(4C) . 2.273(7) yes
Mo(5) O(5B) . 1.707(8) yes
Mo(5) O(5A) . 1.723(8) yes
Mo(5) O(1A) . 1.925(8) yes
Mo(5) O(3B) . 1.937(7) yes
Mo(5) O(5C) . 2.144(7) yes
Mo(5) O(7A) . 2.486(8) yes
Mo(6) O(6C) . 1.708(9) yes
Mo(6) O(6B) . 1.739(9) yes
Mo(6) O(4D) . 1.888(8) yes
Mo(6) O(2B) . 1.930(8) yes
Mo(6) O(6A) . 2.175(7) yes
Mo(7) O(7C) . 1.727(8) yes
Mo(7) O(7A) . 1.747(7) yes
Mo(7) O(4C) . 1.897(7) yes
Mo(7) O(7B) . 1.902(7) yes
Mo(7) O(6A) . 2.275(7) yes
Mo(7) O(5C) . 2.283(7) yes
Cs(1) O(1C) 1_455 3.048(9) yes
Cs(1) O(6B) . 3.082(9) yes
Cs(1) O(4B) . 3.123(8) yes
Cs(1) O(2C) . 3.226(8) yes
Cs(1) O(1B) 2_656 3.476(9) yes
Cs(1) O(3W) 1_445 3.079(12) yes
Cs(1) O(1W) . 3.243(11) yes
Cs(1) O(2W) 1_445 3.480(13) yes
Cs(1) O(4W) 1_455 3.71(2) yes
Cs(2) O(5B) 2_766 3.101(8) yes
Cs(2) O(3A) 2_766 3.111(8) yes
Cs(2) O(4B) 1_655 3.137(9) yes
Cs(2) O(1A) . 3.200(7) yes
Cs(2) O(5B) . 3.262(8) yes
Cs(2) O(3D) 1_655 3.579(7) yes
Cs(2) O(1B) . 3.592(9) yes
Cs(2) O(1W) 1_655 3.236(11) yes
Cs(2) O(3W) 2_766 3.281(12) yes
Cs(2) O(2W) . 3.710(13) yes
Cs(3) O(7A) 1_455 3.081(8) yes
Cs(3) O(7C) 2_667 3.152(8) yes
Cs(3) O(4A) . 3.164(8) yes
Cs(3) O(4D) . 3.192(8) yes
Cs(3) O(5A) 1_455 3.302(8) yes
Cs(3) O(4D) 2_667 3.335(8) yes
Cs(3) O(6C) 2_667 3.337(9) yes
Cs(3) O(1A) 1_455 3.381(8) yes
Cs(3) O(4B) . 3.446(8) yes
Cs(3) O(7W) 2_667 3.31(3) yes
Cs(3) O(4W) 1_455 3.44(2) yes
Cs(4) O(4A) 1_545 3.034(9) yes
Cs(4) O(6C) 2_657 3.125(9) yes
Cs(4) O(3C) 1_545 3.271(8) yes
Cs(4) O(6B) . 3.389(9) yes
Cs(4) O(5A) 1_445 3.468(8) yes
Cs(4) O(2B) . 3.628(8) yes
Cs(4) O(2W) 1_445 3.099(13) yes
Cs(4) O(6W) . 3.37(2) yes
Cs(4) O(7W) 1_545 3.53(3) yes
Cs(4) O(6W) 2_657 3.57(2) yes
Cs(4) O(5W) 1_545 3.72(2) yes
Cs(5) O(7A) . 3.127(8) yes
Cs(5) O(7C) 2_767 3.157(8) yes
Cs(5) O(6C) 2_767 3.158(9) yes
Cs(5) O(5A) . 3.202(8) yes
Cs(5) O(3B) . 3.277(7) yes
Cs(5) O(2B) 2_767 3.496(8) yes
Cs(5) O(6W) 1_665 3.18(2) yes
Cs(5) O(5W) 2_777 3.26(2) yes
Cs(5) O(5W) . 3.40(2) yes
Cs(5) O(4W) 2_767 3.54(2) yes
Cs(5) O(7W) . 3.59(3) yes
Cs(6) O(3A) . 3.116(7) yes
Cs(6) O(2C) 2_656 3.130(8) yes
Cs(6) O(3A) 2_666 3.168(8) yes
Cs(6) O(2A) . 3.169(7) yes
Cs(6) O(3D) . 3.186(7) yes
Cs(6) O(3C) 2_666 3.211(8) yes
Cs(6) O(1B) . 3.215(9) yes
Cs(6) O(2D) 2_656 3.235(8) yes
Cs(6) O(5C) . 3.779(7) yes
Cs(6) O(1W) . 3.145(11) yes
Cs(6) O(2W) 2_766 3.345(13) yes
O(1A) Cs(3) 1_655 3.381(7) no
O(1B) Cs(1) 2_656 3.476(9) no
O(1C) Cs(1) 1_655 3.048(9) no
O(2B) Cs(5) 2_767 3.496(8) no
O(2C) Cs(6) 2_656 3.130(8) no
O(2D) Cs(6) 2_656 3.235(8) no
O(3A) Cs(2) 2_766 3.111(7) no
O(3A) Cs(6) 2_666 3.168(8) no
O(3C) Cs(6) 2_666 3.211(8) no
O(3C) Cs(4) 1_565 3.271(8) no
O(3D) Cs(2) 1_455 3.579(7) no
O(4A) Cs(4) 1_565 3.034(8) no
O(4B) Cs(2) 1_455 3.137(9) no
O(4D) Cs(3) 2_667 3.335(8) no
O(5A) Cs(3) 1_655 3.302(8) no
O(5A) Cs(4) 1_665 3.468(8) no
O(5B) Cs(2) 2_766 3.101(8) no
O(6C) Cs(4) 2_657 3.125(9) no
O(6C) Cs(5) 2_767 3.158(9) no
O(6C) Cs(3) 2_667 3.337(9) no
O(7A) Cs(3) 1_655 3.081(8) no
O(7C) Cs(3) 2_667 3.152(8) no
O(7C) Cs(5) 2_767 3.157(8) no
O(1W) Cs(2) 1_455 3.236(11) no
O(2W) Cs(4) 1_665 3.099(13) no
O(2W) Cs(6) 2_766 3.345(13) no
O(2W) Cs(1) 1_665 3.480(13) no
O(3W) Cs(1) 1_665 3.079(12) no
O(3W) Cs(2) 2_766 3.281(12) no
O(4W) Cs(3) 1_655 3.44(2) no
O(4W) Cs(5) 2_767 3.54(2) no
O(4W) Cs(1) 1_655 3.71(2) no
O(5W) Cs(5) 2_777 3.26(2) no
O(5W) Cs(4) 1_565 3.72(2) no
O(6W) Cs(5) 1_445 3.18(2) no
O(6W) Cs(4) 2_657 3.57(2) no
O(7W) Cs(3) 2_667 3.31(3) no
O(7W) Cs(4) 1_565 3.53(3) no
